data_7717495
loop_
_publ_author_name
'Shlyaykher, Alena'
'Zivkovic, Aleksandar'
'G\"unther, Hennes'
'Barba, Anna Lea'
'De Leeuw, Nora Henriette'
'Tambornino, Frank'

_publ_section_title
;
 Syntheses, XRD- and DFT studies on Pb[ChCN]2 (Ch=O, S, Se) and
 Pb[SeCN][OH]
;
_journal_name_full 'Dalton Transactions'
_journal_paper_doi 10.1039/D4DT02830A
_journal_year 2024
_chemical_formula_moiety 'C2 N2 O2 Pb'
_chemical_formula_sum 'C2 N2 O2 Pb'
_chemical_formula_weight 291.23
_space_group_crystal_system orthorhombic
_space_group_IT_number 62
_space_group_name_Hall '-P 2ac 2n'
_space_group_name_H-M_alt 'P n m a'
_audit_creation_date 2022-09-07
_audit_creation_method
;
Olex2 1.5
(compiled 2022.04.07 svn.rca3783a0 for OlexSys, GUI svn.r6498)
;
_audit_update_record
;
2024-09-13 deposited with the CCDC.	2024-11-14 downloaded from the CCDC.
;
_cell_angle_alpha 90
_cell_angle_beta 90
_cell_angle_gamma 90
_cell_formula_units_Z 4
_cell_length_a 8.5689(18)
_cell_length_b 3.9410(9)
_cell_length_c 11.660(3)
_cell_measurement_reflns_used 3543
_cell_measurement_temperature 100
_cell_measurement_theta_max 29.10
_cell_measurement_theta_min 1.68
_cell_volume 393.76(16)
_computing_cell_refinement
;
X-Area Recipe 1.33.0.0 (STOE, 2015)
;
_computing_data_collection
;
X-Area WinXpose 2.0.22.0 (STOE, 2016)
;
_computing_data_reduction
;
X-Area Integrate 1.72.0.0 (STOE, 2018)
X-Area LANA 1.71.6.0 (STOE, 2017)
;
_computing_molecular_graphics 'Olex2 1.5 (Dolomanov et al., 2009)'
_computing_publication_material
;
STOE & Cie GmbH, X-Area, software package for collecting single-crystal or
multi-domain crystal data on STOE area-detector diffractometers, for image 
processing, for the correction and scaling of reflection intensities and 
for outlier rejection, version 1.81, Darmstadt 2018
;
_computing_structure_refinement 'XL  (Sheldrick, 2008)'
_computing_structure_solution 'SHELXT 2014/5 (Sheldrick, 2014)'
_diffrn_ambient_temperature 100
_diffrn_detector 'imaging plate area detector'
_diffrn_detector_area_resol_mean 6.67
_diffrn_detector_type 'STOE Imaging Plate'
_diffrn_measured_fraction_theta_full 1.000
_diffrn_measured_fraction_theta_max 0.995
_diffrn_measurement_details
;
 291 frames, detector distance = 80 mm
;
_diffrn_measurement_device '2-circle diffractometer'
_diffrn_measurement_device_type 'STOE IPDS II'
_diffrn_measurement_method '\w scans'
_diffrn_radiation_collimation '0.5 mm, multiple pinhole'
_diffrn_radiation_monochromator 'planar graphite'
_diffrn_radiation_polarisn_norm 0
_diffrn_radiation_probe x-ray
_diffrn_radiation_type 'Mo K\a'
_diffrn_radiation_wavelength 0.71073
_diffrn_radiation_xray_symbol K-L~2,3~
_diffrn_reflns_av_R_equivalents 0.0993
_diffrn_reflns_av_unetI/netI 0.0643
_diffrn_reflns_Laue_measured_fraction_full 1.000
_diffrn_reflns_Laue_measured_fraction_max 0.995
_diffrn_reflns_limit_h_max 12
_diffrn_reflns_limit_h_min -11
_diffrn_reflns_limit_k_max 5
_diffrn_reflns_limit_k_min -5
_diffrn_reflns_limit_l_max 17
_diffrn_reflns_limit_l_min -17
_diffrn_reflns_number 6464
_diffrn_reflns_point_group_measured_fraction_full 1.000
_diffrn_reflns_point_group_measured_fraction_max 0.995
_diffrn_reflns_theta_full 25.242
_diffrn_reflns_theta_max 31.906
_diffrn_reflns_theta_min 2.950
_diffrn_source 'sealed X-ray tube, 12 x 0.4 mm LF focus'
_diffrn_source_current 0.000
_diffrn_source_power 0.000
_diffrn_source_target Mo
_diffrn_source_type 'STOE C-Tech Mo LFF X-Ray Tube'
_diffrn_source_voltage 0
_exptl_absorpt_coefficient_mu 42.695
_exptl_absorpt_correction_T_max 0.0010
_exptl_absorpt_correction_T_min 0.0001
_exptl_absorpt_correction_type multi-scan
_exptl_absorpt_process_details
;
STOE X-Red32, absorption correction by Gaussian integration, analogous to
P. Coppens in: F. R. Ahmed (Editor), "Crystallographic Computing", Munksgaard,
Copenhagen (1970), 255 - 270. Afterwards scaling of reflection intensities was
performed within STOE LANA. J. Koziskova, F. Hahn, J. Richter, J. Kozisek, Acta
Chimica Slovaca, vol. 9, no. 2, 2016, pp. 136 - 140.
Finally a spherical absorption correction was done within STOE LANA.
;
_exptl_crystal_colour 'clear colourless'
_exptl_crystal_colour_lustre clear
_exptl_crystal_colour_primary colourless
_exptl_crystal_density_diffrn 4.913
_exptl_crystal_density_method 'not measured'
_exptl_crystal_description block
_exptl_crystal_F_000 496
_exptl_crystal_size_max 0.13
_exptl_crystal_size_mid 0.12
_exptl_crystal_size_min 0.1
_refine_diff_density_max 4.712
_refine_diff_density_min -1.395
_refine_diff_density_rms 0.482
_refine_ls_extinction_method none
_refine_ls_goodness_of_fit_ref 0.900
_refine_ls_hydrogen_treatment undef
_refine_ls_matrix_type full
_refine_ls_number_parameters 43
_refine_ls_number_reflns 760
_refine_ls_number_restraints 0
_refine_ls_restrained_S_all 0.900
_refine_ls_R_factor_all 0.0641
_refine_ls_R_factor_gt 0.0415
_refine_ls_shift/su_max 0.000
_refine_ls_shift/su_mean 0.000
_refine_ls_structure_factor_coef Fsqd
_refine_ls_weighting_details 'w=1/[\s^2^(Fo^2^)+(0.0610P)^2^] where P=(Fo^2^+2Fc^2^)/3'
_refine_ls_weighting_scheme calc
_refine_ls_wR_factor_gt 0.0931
_refine_ls_wR_factor_ref 0.0970
_reflns_Friedel_coverage 0.000
_reflns_number_gt 517
_reflns_number_total 760
_reflns_threshold_expression 'I > 2\s(I)'
_cod_data_source_file d4dt02830a2.cif
_cod_data_source_block Pb_(OCN)2
_cod_original_cell_volume 393.74(17)
_cod_database_code 7717495
_shelx_shelxl_version_number 2018/3
_shelx_space_group_comment
;
The symmetry employed for this shelxl refinement is uniquely defined
by the following loop, which should always be used as a source of
symmetry information in preference to the above space-group names.
They are only intended as comments.
;
_shelx_estimated_absorpt_t_max 0.100
_shelx_estimated_absorpt_t_min 0.072
_olex2_refinement_description
;
;
_olex2_submission_special_instructions 'No special instructions were received'

loop_
_space_group_symop_operation_xyz
'x, y, z'
'-x+1/2, -y, z+1/2'
'-x, y+1/2, -z'
'x+1/2, -y+1/2, -z+1/2'
'-x, -y, -z'
'x-1/2, y, -z-1/2'
'x, -y-1/2, z'
'-x-1/2, y-1/2, z-1/2'

loop_
_atom_site_label
_atom_site_type_symbol
_atom_site_fract_x
_atom_site_fract_y
_atom_site_fract_z
_atom_site_U_iso_or_equiv
_atom_site_adp_type
_atom_site_occupancy
_atom_site_site_symmetry_order
_atom_site_calc_flag
_atom_site_refinement_flags_posn
_atom_site_refinement_flags_adp
_atom_site_refinement_flags_occupancy
_atom_site_disorder_assembly
_atom_site_disorder_group
Pb1 Pb 0.18174(7) 0.750000 0.40656(5) 0.02332(19) Uani 1 2 d S T P . .
O1 O 0.2333(13) 0.750000 0.7443(10) 0.028(2) Uani 1 2 d S T P . .
O2 O 0.4959(12) 0.250000 0.6678(10) 0.026(2) Uani 1 2 d S T P . .
N1 N 0.0308(14) 0.750000 0.6007(11) 0.022(2) Uani 1 2 d S T P . .
N2 N 0.3106(16) 0.250000 0.5151(12) 0.029(3) Uani 1 2 d S T P . .
C1 C 0.1290(18) 0.750000 0.6743(13) 0.019(3) Uani 1 2 d S T P . .
C2 C 0.4042(17) 0.250000 0.5906(15) 0.026(3) Uani 1 2 d S T P . .

loop_
_atom_site_aniso_label
_atom_site_aniso_U_11
_atom_site_aniso_U_22
_atom_site_aniso_U_33
_atom_site_aniso_U_23
_atom_site_aniso_U_13
_atom_site_aniso_U_12
Pb1 0.0203(3) 0.0265(3) 0.0232(3) 0.000 0.0004(3) 0.000
O1 0.028(5) 0.023(5) 0.034(6) 0.000 -0.013(5) 0.000
O2 0.023(5) 0.028(6) 0.027(5) 0.000 -0.003(4) 0.000
N1 0.017(5) 0.025(6) 0.024(6) 0.000 -0.003(5) 0.000
N2 0.024(6) 0.037(7) 0.025(6) 0.000 0.001(6) 0.000
C1 0.024(7) 0.016(6) 0.019(6) 0.000 0.000(6) 0.000
C2 0.016(6) 0.032(8) 0.029(7) 0.000 0.003(7) 0.000

loop_
_atom_type_symbol
_atom_type_description
_atom_type_scat_dispersion_real
_atom_type_scat_dispersion_imag
_atom_type_scat_source
C C 0.0033 0.0016 'International Tables Vol C Tables 4.2.6.8 and 6.1.1.4'
N N 0.0061 0.0033 'International Tables Vol C Tables 4.2.6.8 and 6.1.1.4'
O O 0.0106 0.0060 'International Tables Vol C Tables 4.2.6.8 and 6.1.1.4'
Pb Pb -3.3944 10.1111 'International Tables Vol C Tables 4.2.6.8 and 6.1.1.4'

loop_
_geom_angle_atom_site_label_1
_geom_angle_atom_site_label_2
_geom_angle_atom_site_label_3
_geom_angle
_geom_angle_site_symmetry_1
_geom_angle_site_symmetry_3
_geom_angle_publ_flag
N1 Pb1 N1 72.0(3) . 5_576 ?
N1 Pb1 N1 94.4(4) 5_566 5_576 ?
N1 Pb1 N1 72.0(4) . 5_566 ?
N2 Pb1 N1 75.3(3) 1_565 5_576 ?
N2 Pb1 N1 75.3(3) . 5_566 ?
N2 Pb1 N1 77.7(3) . . ?
N2 Pb1 N1 77.7(3) 1_565 . ?
N2 Pb1 N1 149.7(4) 1_565 5_566 ?
N2 Pb1 N1 149.7(4) . 5_576 ?
N2 Pb1 N2 99.1(5) 1_565 . ?
Pb1 N1 Pb1 108.0(3) . 5_566 ?
Pb1 N1 Pb1 94.5(4) 5_566 5_576 ?
Pb1 N1 Pb1 108.0(3) . 5_576 ?
C1 N1 Pb1 105.8(10) . . ?
C1 N1 Pb1 119.8(6) . 5_566 ?
C1 N1 Pb1 119.8(6) . 5_576 ?
Pb1 N2 Pb1 99.1(5) 1_545 . ?
C2 N2 Pb1 130.4(2) . . ?
C2 N2 Pb1 130.4(2) . 1_545 ?
N1 C1 O1 176.8(17) . . ?
N2 C2 O2 178.8(17) . . ?

loop_
_geom_bond_atom_site_label_1
_geom_bond_atom_site_label_2
_geom_bond_distance
_geom_bond_site_symmetry_2
_geom_bond_publ_flag
Pb1 N1 2.607(13) . ?
Pb1 N1 2.685(8) 5_576 ?
Pb1 N1 2.685(8) 5_566 ?
Pb1 N2 2.589(9) . ?
Pb1 N2 2.589(9) 1_565 ?
O1 C1 1.210(18) . ?
O2 C2 1.195(19) . ?
N1 C1 1.203(19) . ?
N2 C2 1.19(2) . ?
